data_7204207
loop_
_publ_author_name
'Wheatley, Paul S.'
'Love, Christopher J.'
'Morrison, John J.'
'Shannon, Ian J.'
'Morris, Russell E.'

_publ_section_title
;
 Synthesis of two new aluminophosphate based layered materials using
 Tet-A as a structure-directing agent
;
_journal_issue 3
_journal_name_full 'Journal of Materials Chemistry'
_journal_page_first 477
_journal_paper_doi 10.1039/b106005h
_journal_volume 12
_journal_year 2002
_chemical_formula_sum 'C32 H80 Al4 Co N8 O26 P6'
_chemical_formula_weight 1345.71
_space_group_IT_number 2
_symmetry_cell_setting triclinic
_symmetry_Int_Tables_number 2
_symmetry_space_group_name_Hall '-P 1'
_symmetry_space_group_name_H-M 'P -1'
_atom_sites_solution_hydrogens geom
_atom_sites_solution_primary direct
_atom_sites_solution_secondary difmap
_audit_conform_dict_location ftp://ftp.iucr.org/pub/cif_core.dic
_audit_conform_dict_name cif_core.dic
_audit_conform_dict_version 2.2
_audit_creation_date 2001-10-17T14:45:12-00:00
_audit_creation_method 'WinGX routine CIF_UPDATE'
_cell_angle_alpha 85.372(2)
_cell_angle_beta 75.818(2)
_cell_angle_gamma 89.362(2)
_cell_formula_units_Z 1
_cell_length_a 9.4614(8)
_cell_length_b 11.7168(10)
_cell_length_c 13.6647(12)
_cell_measurement_temperature 150(2)
_cell_volume 1463.8(2)
_computing_cell_refinement SAINT
_computing_data_collection 'Bruker SMART'
_computing_data_reduction SAINT
_computing_structure_refinement 'SHELXL-97 (Sheldrick, 1997)'
_computing_structure_solution 'SHELXS-97 (Sheldrick, 1997)'
_diffrn_ambient_temperature 150(2)
_diffrn_measured_fraction_theta_full 0.821
_diffrn_measured_fraction_theta_max 0.821
_diffrn_measurement_device_type 'SMART CCD'
_diffrn_radiation_monochromator 'silicon (111)'
_diffrn_radiation_type 'Monochromated X-ray synchrotron radiation'
_diffrn_radiation_wavelength 0.6892
_diffrn_reflns_av_R_equivalents 0.0779
_diffrn_reflns_av_unetI/netI 0.0629
_diffrn_reflns_limit_h_max 13
_diffrn_reflns_limit_h_min -13
_diffrn_reflns_limit_k_max 16
_diffrn_reflns_limit_k_min -16
_diffrn_reflns_limit_l_max 18
_diffrn_reflns_limit_l_min -19
_diffrn_reflns_number 11980
_diffrn_reflns_theta_full 29.45
_diffrn_reflns_theta_max 29.45
_diffrn_reflns_theta_min 2.15
_exptl_absorpt_coefficient_mu 0.5
_exptl_absorpt_correction_type none
_exptl_crystal_colour 'pale blue'
_exptl_crystal_density_diffrn 1.527
_exptl_crystal_density_method 'not measured'
_exptl_crystal_description prism
_exptl_crystal_F_000 705
_exptl_crystal_size_max 0.05
_exptl_crystal_size_mid 0.03
_exptl_crystal_size_min 0.02
_refine_diff_density_max 2.363
_refine_diff_density_min -1.341
_refine_diff_density_rms 0.175
_refine_ls_extinction_method none
_refine_ls_goodness_of_fit_ref 1.088
_refine_ls_hydrogen_treatment mixed
_refine_ls_matrix_type full
_refine_ls_number_parameters 349
_refine_ls_number_reflns 7315
_refine_ls_number_restraints 31
_refine_ls_restrained_S_all 1.09
_refine_ls_R_factor_all 0.0969
_refine_ls_R_factor_gt 0.0878
_refine_ls_shift/su_max 0
_refine_ls_shift/su_mean 0
_refine_ls_structure_factor_coef Fsqd
_refine_ls_weighting_details 'calc w=1/[\s^2^(Fo^2^)+(0.1381P)^2^+6.2164P] where P=(Fo^2^+2Fc^2^)/3'
_refine_ls_weighting_scheme calc
_refine_ls_wR_factor_gt 0.2397
_refine_ls_wR_factor_ref 0.2518
_reflns_number_gt 6356
_reflns_number_total 7315
_reflns_threshold_expression >2sigma(I)
_cod_data_source_file b106005h.txt
_cod_data_source_block Co,TetA-AlPO-2
_cod_database_code 7204207

loop_
_symmetry_equiv_pos_as_xyz
'x, y, z'
'-x, -y, -z'

loop_
_atom_site_label
_atom_site_type_symbol
_atom_site_fract_x
_atom_site_fract_y
_atom_site_fract_z
_atom_site_U_iso_or_equiv
_atom_site_adp_type
_atom_site_occupancy
_atom_site_symmetry_multiplicity
_atom_site_calc_flag
_atom_site_refinement_flags
_atom_site_disorder_assembly
_atom_site_disorder_group
Co1 Co 0 0 0 0.01542(19) Uani 1 2 d S . .
P1 P -0.25153(11) -0.08174(9) 0.22591(8) 0.0161(2) Uani 1 1 d . . .
P2 P -0.83265(10) 0.10074(8) 0.37121(7) 0.0142(2) Uani 1 1 d . . .
P3 P -0.39736(11) 0.16995(8) 0.46647(8) 0.0148(2) Uani 1 1 d . . .
Al1 Al -0.53164(12) 0.00694(10) 0.34093(9) 0.0151(3) Uani 1 1 d . . .
Al2 Al -0.14166(12) 0.00952(10) 0.40169(9) 0.0143(2) Uani 1 1 d . . .
O1 O -0.1352(4) -0.0225(4) 0.1448(3) 0.0324(8) Uani 1 1 d . . .
O2 O -0.2164(3) -0.0762(3) 0.3309(2) 0.0222(6) Uani 1 1 d . . .
O3 O -0.2737(4) -0.2059(3) 0.2114(3) 0.0316(8) Uani 1 1 d . . .
O4 O -0.3987(4) -0.0160(3) 0.2334(2) 0.0257(7) Uani 1 1 d . . .
O5 O -0.6951(3) 0.0441(3) 0.3103(2) 0.0203(6) Uani 1 1 d . . .
O6 O -0.1538(3) -0.0703(3) 0.5154(2) 0.0224(6) Uani 1 1 d . . .
O7 O -0.8299(4) 0.2279(3) 0.3495(3) 0.0246(6) Uani 1 1 d . . .
O8 O 0.0381(3) 0.0458(3) 0.3421(2) 0.0196(6) Uani 1 1 d . . .
O9 O -0.2381(3) 0.1373(3) 0.4227(2) 0.0220(6) Uani 1 1 d . . .
O10 O -0.5531(4) -0.1146(3) 0.4257(3) 0.0269(7) Uani 1 1 d . . .
O11 O -0.4138(3) 0.2975(2) 0.4674(2) 0.0213(6) Uani 1 1 d . . .
O12 O -0.4917(3) 0.1237(3) 0.4011(3) 0.0251(7) Uani 1 1 d . . .
N1 N 0.1685(5) -0.0789(4) 0.0516(5) 0.0568(18) Uani 1 1 d D . .
H1 H 0.1256 -0.1005 0.1192 0.085 Uiso 1 1 calc R . .
N4 N 0.0910(6) 0.1518(4) 0.0265(5) 0.0575(17) Uani 1 1 d D . .
H4 H 0.1491 0.1746 -0.0373 0.086 Uiso 1 1 calc R . .
C2 C 0.2780(7) 0.0088(5) 0.0568(8) 0.073(3) Uani 1 1 d D . .
H2A H 0.3497 0.0205 -0.0095 0.109 Uiso 1 1 calc R . .
H2B H 0.3309 -0.0178 0.1084 0.109 Uiso 1 1 calc R . .
C3 C 0.2022(7) 0.1207(6) 0.0841(5) 0.065(3) Uani 1 1 d D . .
H3A H 0.1546 0.1148 0.1574 0.097 Uiso 1 1 calc R . .
H3B H 0.2763 0.1827 0.071 0.097 Uiso 1 1 calc R . .
C5 C 0.0054(7) 0.2569(4) 0.0525(5) 0.066(2) Uani 1 1 d D . .
C6 C -0.0999(9) 0.2720(6) -0.0152(8) 0.101(5) Uani 1 1 d D . .
H6A H -0.1447 0.3481 -0.0043 0.152 Uiso 1 1 calc R . .
H6B H -0.0401 0.2764 -0.0858 0.152 Uiso 1 1 calc R . .
C7 C 0.2235(7) -0.1886(5) 0.0097(7) 0.074(3) Uani 1 1 d D . .
H7 H 0.2624 -0.1678 -0.0644 0.11 Uiso 1 1 calc R . .
C8 C 0.1001(13) 0.3614(8) 0.0503(11) 0.100(4) Uani 1 1 d D . .
H8A H 0.1762 0.341 0.0859 0.15 Uiso 1 1 calc R . .
H8B H 0.0397 0.4223 0.0837 0.15 Uiso 1 1 calc R . .
H8C H 0.1455 0.3881 -0.0201 0.15 Uiso 1 1 calc R . .
C9 C -0.0754(13) 0.2400(8) 0.1636(5) 0.084(3) Uani 1 1 d D . .
H9A H -0.0048 0.2294 0.2054 0.126 Uiso 1 1 calc R . .
H9B H -0.1387 0.1722 0.1744 0.126 Uiso 1 1 calc R . .
H9C H -0.1347 0.3075 0.1826 0.126 Uiso 1 1 calc R . .
C10 C 0.3509(9) -0.2451(8) 0.0430(9) 0.081(3) Uani 1 1 d D . .
H10A H 0.4203 -0.1862 0.0492 0.122 Uiso 1 1 calc R . .
H10B H 0.3996 -0.297 -0.0073 0.122 Uiso 1 1 calc R . .
H10C H 0.3153 -0.2886 0.1087 0.122 Uiso 1 1 calc R . .
N11 N 0.6564(4) 0.6508(3) 0.3733(3) 0.0219(7) Uani 1 1 d D . .
H11A H 0.6794 0.7077 0.3214 0.033 Uiso 0.5 1 calc PR . .
H11B H 0.5723 0.672 0.4177 0.033 Uiso 0.5 1 calc PR . .
N14 N 0.6494(4) 0.6179(3) 0.6114(3) 0.0212(7) Uani 1 1 d D . .
H14A H 0.5656 0.6416 0.5934 0.032 Uiso 0.5 1 calc PR . .
H14B H 0.6968 0.6824 0.6215 0.032 Uiso 0.5 1 calc PR . .
C12 C 0.7769(5) 0.6436(4) 0.4276(3) 0.0259(9) Uani 1 1 d D . .
H12A H 0.7962 0.7212 0.4454 0.039 Uiso 1 1 calc R . .
H12B H 0.8667 0.618 0.3807 0.039 Uiso 1 1 calc R . .
C13 C 0.7448(5) 0.5630(4) 0.5234(3) 0.0251(9) Uani 1 1 d D . .
H13A H 0.6959 0.493 0.5114 0.038 Uiso 1 1 calc R . .
H13B H 0.8377 0.5399 0.5401 0.038 Uiso 1 1 calc R . .
C15 C 0.6056(5) 0.5459(3) 0.7116(3) 0.0239(8) Uani 1 1 d D . .
C16 C 0.4843(5) 0.5605(4) 0.2958(4) 0.0246(8) Uani 1 1 d D . .
H16A H 0.5088 0.6036 0.2284 0.037 Uiso 1 1 calc R . .
H16B H 0.4209 0.61 0.3433 0.037 Uiso 1 1 calc R . .
C17 C 0.6262(4) 0.5418(3) 0.3300(3) 0.0236(8) Uani 1 1 d D . .
H17 H 0.612 0.4773 0.3841 0.035 Uiso 1 1 calc R . .
C18 C 0.5228(7) 0.6287(4) 0.7866(4) 0.0358(12) Uani 1 1 d D . .
H18A H 0.4339 0.6539 0.7669 0.054 Uiso 1 1 calc R . .
H18B H 0.5849 0.6953 0.786 0.054 Uiso 1 1 calc R . .
H18C H 0.4969 0.5897 0.8549 0.054 Uiso 1 1 calc R . .
C19 C 0.7446(6) 0.5063(5) 0.7420(4) 0.0363(12) Uani 1 1 d D . .
H19A H 0.7974 0.4538 0.6937 0.054 Uiso 1 1 calc R . .
H19B H 0.7189 0.4669 0.8101 0.054 Uiso 1 1 calc R . .
H19C H 0.8066 0.5729 0.7415 0.054 Uiso 1 1 calc R . .
C20 C 0.7582(6) 0.5169(6) 0.2442(5) 0.0450(15) Uani 1 1 d D . .
H20A H 0.7764 0.5823 0.1931 0.068 Uiso 1 1 calc R . .
H20B H 0.7385 0.4483 0.2129 0.068 Uiso 1 1 calc R . .
H20C H 0.8441 0.5042 0.2716 0.068 Uiso 1 1 calc R . .
O13 O 0.9276(5) 0.3632(5) 0.4248(6) 0.078(2) Uani 1 1 d . . .
H131 H 1.022 0.3332 0.3944 0.118 Uiso 1 1 d . . .
H132 H 0.8567 0.3043 0.4257 0.118 Uiso 1 1 d . . .

loop_
_atom_site_aniso_label
_atom_site_aniso_U_11
_atom_site_aniso_U_22
_atom_site_aniso_U_33
_atom_site_aniso_U_23
_atom_site_aniso_U_13
_atom_site_aniso_U_12
Co1 0.0113(4) 0.0166(4) 0.0167(3) 0.0013(3) -0.0011(3) -0.0013(2)
P1 0.0125(5) 0.0195(5) 0.0160(4) -0.0010(3) -0.0029(4) -0.0006(3)
P2 0.0082(4) 0.0175(5) 0.0168(4) 0.0015(3) -0.0038(3) -0.0013(3)
P3 0.0110(5) 0.0142(4) 0.0187(4) 0.0013(3) -0.0036(4) -0.0007(3)
Al1 0.0091(5) 0.0178(5) 0.0181(5) 0.0016(4) -0.0036(4) -0.0005(4)
Al2 0.0063(5) 0.0209(6) 0.0157(5) 0.0007(4) -0.0031(4) -0.0011(4)
O1 0.0189(16) 0.055(2) 0.0188(15) 0.0035(14) 0.0017(13) -0.0083(15)
O2 0.0202(15) 0.0286(16) 0.0200(14) -0.0017(11) -0.0086(12) -0.0074(12)
O3 0.048(2) 0.0216(16) 0.0294(17) -0.0054(13) -0.0174(16) 0.0001(14)
O4 0.0187(15) 0.0368(18) 0.0191(14) 0.0020(12) -0.0019(12) 0.0078(12)
O5 0.0099(13) 0.0292(15) 0.0233(14) -0.0047(12) -0.0059(11) 0.0005(10)
O6 0.0181(14) 0.0303(16) 0.0191(13) 0.0027(12) -0.0063(11) -0.0032(11)
O7 0.0257(16) 0.0170(14) 0.0330(16) 0.0030(12) -0.0125(13) -0.0015(11)
O8 0.0078(13) 0.0282(15) 0.0227(14) -0.0030(11) -0.0032(11) -0.0026(10)
O9 0.0123(14) 0.0238(15) 0.0284(15) -0.0040(12) -0.0018(12) 0.0012(11)
O10 0.0272(17) 0.0233(15) 0.0247(15) 0.0077(12) 0.0011(13) 0.0044(12)
O11 0.0233(15) 0.0133(13) 0.0281(15) -0.0001(11) -0.0086(12) -0.0012(10)
O12 0.0190(15) 0.0254(15) 0.0363(17) -0.0083(13) -0.0154(13) 0.0026(11)
N1 0.028(3) 0.052(3) 0.093(5) 0.034(3) -0.033(3) -0.007(2)
N4 0.039(3) 0.044(3) 0.092(5) -0.036(3) -0.009(3) -0.007(2)
C2 0.044(4) 0.091(6) 0.102(7) -0.032(5) -0.047(5) 0.008(4)
C3 0.075(5) 0.091(6) 0.036(3) 0.010(3) -0.030(3) -0.053(5)
C5 0.118(8) 0.022(3) 0.055(4) 0.010(3) -0.023(4) -0.006(3)
C6 0.057(5) 0.029(4) 0.204(14) -0.002(5) -0.009(7) 0.012(3)
C7 0.075(6) 0.065(5) 0.102(7) -0.038(5) -0.054(5) 0.040(4)
C8 0.119(10) 0.050(5) 0.130(10) -0.031(6) -0.020(8) -0.025(6)
C9 0.127(9) 0.058(5) 0.058(5) -0.006(4) -0.006(5) 0.020(5)
C10 0.063(6) 0.062(5) 0.117(8) 0.017(5) -0.026(6) 0.024(4)
N11 0.0220(18) 0.0191(16) 0.0241(17) -0.0010(13) -0.0047(14) 0.0000(13)
N14 0.0236(18) 0.0172(16) 0.0244(17) 0.0009(13) -0.0099(14) 0.0012(12)
C12 0.022(2) 0.030(2) 0.025(2) -0.0009(17) -0.0053(17) -0.0031(16)
C13 0.025(2) 0.026(2) 0.025(2) -0.0040(16) -0.0065(17) 0.0044(16)
C15 0.030(2) 0.0198(19) 0.0236(19) 0.0028(15) -0.0122(18) -0.0037(16)
C16 0.027(2) 0.0185(18) 0.030(2) -0.0004(16) -0.0102(18) -0.0004(15)
C17 0.022(2) 0.0178(18) 0.030(2) -0.0026(16) -0.0049(17) -0.0002(15)
C18 0.050(3) 0.033(3) 0.023(2) -0.0045(19) -0.005(2) -0.010(2)
C19 0.042(3) 0.031(2) 0.042(3) 0.013(2) -0.026(2) -0.009(2)
C20 0.032(3) 0.041(3) 0.058(4) -0.023(3) 0.003(3) 0.002(2)
O13 0.025(2) 0.045(3) 0.167(7) -0.046(4) -0.015(3) 0.0028(19)

loop_
_atom_type_symbol
_atom_type_description
_atom_type_scat_dispersion_real
_atom_type_scat_dispersion_imag
_atom_type_scat_source
C C 0.0029 0.0015 'International Tables Vol C Tables 4.2.6.8 and 6.1.1.4'
H H 0 0 'International Tables Vol C Tables 4.2.6.8 and 6.1.1.4'
N N 0.0057 0.0031 'International Tables Vol C Tables 4.2.6.8 and 6.1.1.4'
O O 0.0101 0.0057 'International Tables Vol C Tables 4.2.6.8 and 6.1.1.4'
Al Al 0.0608 0.0484 'International Tables Vol C Tables 4.2.6.8 and 6.1.1.4'
P P 0.0974 0.0889 'International Tables Vol C Tables 4.2.6.8 and 6.1.1.4'
Co Co 0.3498 0.923 'International Tables Vol C Tables 4.2.6.8 and 6.1.1.4'

loop_
_geom_angle_atom_site_label_1
_geom_angle_atom_site_label_2
_geom_angle_atom_site_label_3
_geom_angle
_geom_angle_site_symmetry_1
_geom_angle_site_symmetry_3
_geom_angle_publ_flag
O1 Co1 O1 180.0(3) 2 . ?
O1 Co1 N1 89.9(2) 2 . ?
O1 Co1 N1 90.1(2) . . ?
O1 Co1 N1 90.1(2) 2 2 ?
O1 Co1 N1 89.9(2) . 2 ?
N1 Co1 N1 180.0(4) . 2 ?
O1 Co1 N4 94.0(2) 2 2 ?
O1 Co1 N4 86.0(2) . 2 ?
N1 Co1 N4 94.90(17) . 2 ?
N1 Co1 N4 85.10(17) 2 2 ?
O1 Co1 N4 86.0(2) 2 . ?
O1 Co1 N4 94.0(2) . . ?
N1 Co1 N4 85.10(17) . . ?
N1 Co1 N4 94.90(17) 2 . ?
N4 Co1 N4 180.0(3) 2 . ?
O1 P1 O3 114.1(2) . . ?
O1 P1 O2 110.33(19) . . ?
O3 P1 O2 107.71(19) . . ?
O1 P1 O4 109.2(2) . . ?
O3 P1 O4 109.5(2) . . ?
O2 P1 O4 105.56(18) . . ?
O7 P2 O6 109.90(19) . 2_456 ?
O7 P2 O8 111.41(18) . 1_455 ?
O6 P2 O8 108.38(17) 2_456 1_455 ?
O7 P2 O5 112.26(19) . . ?
O6 P2 O5 108.88(18) 2_456 . ?
O8 P2 O5 105.85(17) 1_455 . ?
O11 P3 O10 109.53(19) . 2_456 ?
O11 P3 O9 111.18(18) . . ?
O10 P3 O9 108.67(19) 2_456 . ?
O11 P3 O12 109.53(18) . . ?
O10 P3 O12 109.3(2) 2_456 . ?
O9 P3 O12 108.63(18) . . ?
O4 Al1 O5 110.52(16) . . ?
O4 Al1 O10 109.90(17) . . ?
O5 Al1 O10 111.21(17) . . ?
O4 Al1 O12 112.44(18) . . ?
O5 Al1 O12 103.79(16) . . ?
O10 Al1 O12 108.87(18) . . ?
O2 Al2 O6 105.02(16) . . ?
O2 Al2 O8 111.50(16) . . ?
O6 Al2 O8 111.33(16) . . ?
O2 Al2 O9 111.67(17) . . ?
O6 Al2 O9 109.93(17) . . ?
O8 Al2 O9 107.44(16) . . ?
P1 O1 Co1 154.3(3) . . ?
P1 O2 Al2 143.2(2) . . ?
P1 O4 Al1 127.8(2) . . ?
P2 O5 Al1 131.1(2) . . ?
P2 O6 Al2 160.7(2) 2_456 . ?
P2 O8 Al2 136.6(2) 1_655 . ?
P3 O9 Al2 135.9(2) . . ?
P3 O10 Al1 149.9(2) 2_456 . ?
P3 O12 Al1 146.1(2) . . ?
C2 N1 C7 117.6(5) . . ?
C2 N1 Co1 109.3(4) . . ?
C7 N1 Co1 117.5(4) . . ?
C5 N4 C3 116.9(5) . . ?
C5 N4 Co1 123.6(4) . . ?
C3 N4 Co1 107.3(4) . . ?
N1 C2 C3 109.7(5) . . ?
N4 C3 C2 113.3(5) . . ?
N4 C5 C6 107.9(5) . . ?
N4 C5 C8 113.2(6) . . ?
C6 C5 C8 114.3(7) . . ?
N4 C5 C9 107.6(5) . . ?
C6 C5 C9 111.3(8) . . ?
C8 C5 C9 102.4(8) . . ?
C7 C6 C5 123.0(6) 2 . ?
N1 C7 C6 111.5(5) . 2 ?
N1 C7 C10 118.3(6) . . ?
C6 C7 C10 112.6(6) 2 . ?
C12 N11 C17 115.1(3) . . ?
C13 N14 C15 117.4(3) . . ?
N11 C12 C13 114.2(4) . . ?
N14 C13 C12 111.7(4) . . ?
N14 C15 C19 108.2(4) . . ?
N14 C15 C18 104.5(3) . . ?
C19 C15 C18 109.7(4) . . ?
N14 C15 C16 111.9(3) . 2_666 ?
C19 C15 C16 108.7(3) . 2_666 ?
C18 C15 C16 113.7(4) . 2_666 ?
C17 C16 C15 118.0(3) . 2_666 ?
N11 C17 C20 108.4(4) . . ?
N11 C17 C16 106.7(3) . . ?
C20 C17 C16 113.9(4) . . ?

loop_
_geom_bond_atom_site_label_1
_geom_bond_atom_site_label_2
_geom_bond_distance
_geom_bond_site_symmetry_2
_geom_bond_publ_flag
Co1 O1 2.074(3) 2 ?
Co1 O1 2.074(3) . ?
Co1 N1 2.075(4) . ?
Co1 N1 2.075(4) 2 ?
Co1 N4 2.080(5) 2 ?
Co1 N4 2.080(5) . ?
P1 O1 1.489(3) . ?
P1 O3 1.508(3) . ?
P1 O2 1.557(3) . ?
P1 O4 1.569(3) . ?
P2 O7 1.495(3) . ?
P2 O6 1.535(3) 2_456 ?
P2 O8 1.538(3) 1_455 ?
P2 O5 1.539(3) . ?
P3 O11 1.501(3) . ?
P3 O10 1.525(3) 2_456 ?
P3 O9 1.535(3) . ?
P3 O12 1.539(3) . ?
Al1 O4 1.722(3) . ?
Al1 O5 1.741(3) . ?
Al1 O10 1.742(3) . ?
Al1 O12 1.742(3) . ?
Al2 O2 1.718(3) . ?
Al2 O6 1.728(3) . ?
Al2 O8 1.737(3) . ?
Al2 O9 1.752(3) . ?
O6 P2 1.535(3) 2_456 ?
O8 P2 1.538(3) 1_655 ?
O10 P3 1.525(3) 2_456 ?
N1 C2 1.485(2) . ?
N1 C7 1.486(2) . ?
N4 C5 1.484(2) . ?
N4 C3 1.487(2) . ?
C2 C3 1.516(2) . ?
C5 C6 1.517(2) . ?
C5 C8 1.519(2) . ?
C5 C9 1.522(2) . ?
C6 C7 1.516(2) 2 ?
C7 C6 1.516(2) 2 ?
C7 C10 1.518(2) . ?
N11 C12 1.503(5) . ?
N11 C17 1.508(5) . ?
N14 C13 1.501(5) . ?
N14 C15 1.518(5) . ?
C12 C13 1.521(5) . ?
C15 C19 1.529(5) . ?
C15 C18 1.534(5) . ?
C15 C16 1.541(5) 2_666 ?
C16 C17 1.533(5) . ?
C16 C15 1.541(5) 2_666 ?
C17 C20 1.533(5) . ?
